data_7002714
loop_
_publ_author_name
'Zhao, Shunsheng'
'L\"u, Xingqiang'
'Hou, Anxin'
'Wong, Wai-Yeung'
'Wong, Wai-Kwok'
'Yang, Xiaoping'
'Jones, Richard A.'

_publ_section_title
;
 Heteronuclear trimetallic and 1D polymeric 3d--4f Schiff base
 complexes with OCN&#x2212; and SCN&#x2212; ligands
;
_journal_issue 43
_journal_name_full 'Dalton Transactions'
_journal_page_first 9595
_journal_page_last 9602
_journal_paper_doi 10.1039/b908682j
_journal_year 2009
_chemical_formula_moiety 'C19 H20 N5 Nd O12 Zn'
_chemical_formula_sum 'C19 H20 N5 Nd O12 Zn'
_chemical_formula_weight 720.01
_chemical_name_systematic
;
?
;
_space_group_IT_number 14
_symmetry_cell_setting monoclinic
_symmetry_space_group_name_Hall '-P 2ybc'
_symmetry_space_group_name_H-M 'P 1 21/c 1'
_atom_sites_solution_hydrogens geom
_atom_sites_solution_primary direct
_atom_sites_solution_secondary difmap
_audit_creation_method SHELXL-97
_cell_angle_alpha 90.00
_cell_angle_beta 101.5860(10)
_cell_angle_gamma 90.00
_cell_formula_units_Z 4
_cell_length_a 12.1674(5)
_cell_length_b 7.9501(3)
_cell_length_c 25.4391(10)
_cell_measurement_reflns_used 14593
_cell_measurement_temperature 293(2)
_cell_measurement_theta_max 28.33
_cell_measurement_theta_min 2.59
_cell_volume 2410.64(16)
_computing_cell_refinement 'SAINT (Bruker, 1999)'
_computing_data_collection 'SMART (Bruker, 1998)'
_computing_data_reduction SAINT
_computing_structure_refinement 'SHELXL-97 (Sheldrick, 1997)'
_computing_structure_solution 'SHELXS-97 (Sheldrick, 1990)'
_diffrn_ambient_temperature 293(2)
_diffrn_measured_fraction_theta_full 0.997
_diffrn_measured_fraction_theta_max 0.997
_diffrn_measurement_device_type 'Smart CCD'
_diffrn_measurement_method '\w and \f scans'
_diffrn_radiation_monochromator graphite
_diffrn_radiation_source 'fine-focus sealed tube'
_diffrn_radiation_type MoK\a
_diffrn_radiation_wavelength 0.71073
_diffrn_reflns_av_R_equivalents 0.0214
_diffrn_reflns_av_sigmaI/netI 0.0241
_diffrn_reflns_limit_h_max 14
_diffrn_reflns_limit_h_min -11
_diffrn_reflns_limit_k_max 9
_diffrn_reflns_limit_k_min -9
_diffrn_reflns_limit_l_max 22
_diffrn_reflns_limit_l_min -30
_diffrn_reflns_number 11512
_diffrn_reflns_theta_full 25.00
_diffrn_reflns_theta_max 25.00
_diffrn_reflns_theta_min 2.59
_exptl_absorpt_coefficient_mu 3.199
_exptl_absorpt_correction_T_max 0.5140
_exptl_absorpt_correction_T_min 0.4275
_exptl_absorpt_correction_type gaussian
_exptl_absorpt_process_details
;
Absorption correction given as Gaussian
;
_exptl_crystal_colour Colorless
_exptl_crystal_density_diffrn 1.984
_exptl_crystal_density_method 'not measured'
_exptl_crystal_description Block
_exptl_crystal_F_000 1420
_exptl_crystal_size_max 0.32
_exptl_crystal_size_mid 0.26
_exptl_crystal_size_min 0.24
_refine_diff_density_max 0.376
_refine_diff_density_min -0.396
_refine_diff_density_rms 0.061
_refine_ls_extinction_method none
_refine_ls_goodness_of_fit_ref 1.047
_refine_ls_hydrogen_treatment constr
_refine_ls_matrix_type full
_refine_ls_number_parameters 343
_refine_ls_number_reflns 4239
_refine_ls_number_restraints 0
_refine_ls_restrained_S_all 1.058
_refine_ls_R_factor_all 0.0223
_refine_ls_R_factor_gt 0.0184
_refine_ls_shift/su_max 0.001
_refine_ls_shift/su_mean 0.000
_refine_ls_structure_factor_coef Fsqd
_refine_ls_weighting_details 'calc w=1/[\s^2^(Fo^2^)+(0.0272P)^2^+1.0593P] where P=(Fo^2^+2Fc^2^)/3'
_refine_ls_weighting_scheme calc
_refine_ls_wR_factor_gt 0.0430
_refine_ls_wR_factor_ref 0.0446
_reflns_number_gt 3819
_reflns_number_total 4239
_reflns_threshold_expression >2sigma(I)
_cod_data_source_file b908682j.txt
_cod_data_source_block wy1771
_cod_depositor_comments
;
The following automatic conversions were performed:
'_symmetry_cell_setting' value 'Monoclinic' changed to 'monoclinic'
according to '/home/saulius/struct/CIF-dictionaries/cif_core.dic'
dictionary named 'cif_core.dic' version 2.4.1 from
2010-06-29.

'_exptl_absorpt_correction_type' value 'Gaussian' changed to
'gaussian' according to
'/home/saulius/struct/CIF-dictionaries/cif_core.dic' dictionary named
'cif_core.dic' version 2.4.1 from 2010-06-29.

Automatic conversion script
Id: cif_fix_enum 1527 2010-12-29 10:47:43Z saulius 
;
_cod_original_sg_symbol_H-M P2(1)/c
_cod_database_code 7002714

loop_
_symmetry_equiv_pos_as_xyz
'x, y, z'
'-x, y+1/2, -z+1/2'
'-x, -y, -z'
'x, -y-1/2, z-1/2'

loop_
_atom_site_label
_atom_site_type_symbol
_atom_site_fract_x
_atom_site_fract_y
_atom_site_fract_z
_atom_site_U_iso_or_equiv
_atom_site_adp_type
_atom_site_occupancy
_atom_site_symmetry_multiplicity
_atom_site_calc_flag
_atom_site_refinement_flags
_atom_site_disorder_assembly
_atom_site_disorder_group
C1 C 0.6460(3) 0.0853(5) -0.02036(14) 0.0613(10) Uani 1 1 d U . .
H1A H 0.6333 0.1320 -0.0559 0.092 Uiso 1 1 calc R . .
H1B H 0.5754 0.0704 -0.0096 0.092 Uiso 1 1 calc R . .
H1C H 0.6829 -0.0216 -0.0202 0.092 Uiso 1 1 calc R . .
C2 C 0.8237(2) 0.2196(3) 0.00815(10) 0.0304(6) Uani 1 1 d U . .
C3 C 0.8645(2) 0.1459(4) -0.03304(11) 0.0400(7) Uani 1 1 d U . .
H3A H 0.8178 0.0808 -0.0586 0.048 Uiso 1 1 calc R . .
C4 C 0.9757(3) 0.1695(4) -0.03608(12) 0.0451(7) Uani 1 1 d U . .
H4A H 1.0038 0.1212 -0.0639 0.054 Uiso 1 1 calc R . .
C5 C 1.0437(2) 0.2633(4) 0.00166(12) 0.0402(7) Uani 1 1 d U . .
H5A H 1.1187 0.2760 -0.0004 0.048 Uiso 1 1 calc R . .
C6 C 1.0043(2) 0.3418(3) 0.04371(11) 0.0314(6) Uani 1 1 d U . .
C7 C 0.8901(2) 0.3229(3) 0.04673(10) 0.0278(6) Uani 1 1 d U . .
C8 C 1.0852(2) 0.4359(4) 0.08237(12) 0.0393(7) Uani 1 1 d U . .
H8A H 1.1596 0.4328 0.0786 0.047 Uiso 1 1 calc R . .
C9 C 1.1508(2) 0.6045(4) 0.15989(14) 0.0530(8) Uani 1 1 d U . .
H9A H 1.1434 0.7257 0.1563 0.064 Uiso 1 1 calc R . .
H9B H 1.2243 0.5727 0.1538 0.064 Uiso 1 1 calc R . .
C10 C 1.1383(2) 0.5506(4) 0.21538(14) 0.0535(9) Uani 1 1 d U . .
H10A H 1.1722 0.4409 0.2237 0.064 Uiso 1 1 calc R . .
H10B H 1.1763 0.6302 0.2418 0.064 Uiso 1 1 calc R . .
C11 C 0.9859(3) 0.5623(4) 0.26116(12) 0.0473(8) Uani 1 1 d U . .
H11A H 1.0404 0.5868 0.2914 0.057 Uiso 1 1 calc R . .
C12 C 0.8713(3) 0.5490(4) 0.26818(11) 0.0415(7) Uani 1 1 d U . .
C13 C 0.7809(2) 0.4940(3) 0.22802(10) 0.0337(6) Uani 1 1 d U . .
C14 C 0.6727(2) 0.4978(3) 0.23944(11) 0.0374(6) Uani 1 1 d U . .
C15 C 0.6547(3) 0.5491(4) 0.28860(12) 0.0521(8) Uani 1 1 d U . .
H15A H 0.5823 0.5504 0.2953 0.062 Uiso 1 1 calc R . .
C16 C 0.7447(3) 0.5988(4) 0.32835(12) 0.0595(9) Uani 1 1 d U . .
H16A H 0.7326 0.6322 0.3618 0.071 Uiso 1 1 calc R . .
C17 C 0.8494(3) 0.5987(4) 0.31849(12) 0.0532(9) Uani 1 1 d U . .
H17A H 0.9088 0.6321 0.3454 0.064 Uiso 1 1 calc R . .
C18 C 0.4769(3) 0.4733(5) 0.20419(15) 0.0638(10) Uani 1 1 d U . .
H18A H 0.4675 0.5883 0.2139 0.096 Uiso 1 1 calc R . .
H18B H 0.4625 0.4006 0.2322 0.096 Uiso 1 1 calc R . .
H18C H 0.4253 0.4479 0.1714 0.096 Uiso 1 1 calc R . .
C19 C 0.8371(2) 0.9212(3) 0.12929(10) 0.0302(6) Uani 1 1 d U . .
N1 N 1.06310(18) 0.5214(3) 0.12068(10) 0.0390(6) Uani 1 1 d U . .
N2 N 1.01831(19) 0.5435(3) 0.21739(10) 0.0427(6) Uani 1 1 d U . .
N3 N 0.8568(2) 0.7806(3) 0.13235(11) 0.0452(6) Uani 1 1 d U . .
N4 N 0.5913(2) -0.0277(3) 0.14480(10) 0.0413(6) Uani 1 1 d U . .
N5 N 0.4270(2) 0.3274(3) 0.05014(10) 0.0431(6) Uani 1 1 d U . .
Nd1 Nd 0.669935(10) 0.296852(16) 0.108410(5) 0.02502(5) Uani 1 1 d U . .
O1 O 0.71520(15) 0.1972(2) 0.01626(7) 0.0347(4) Uani 1 1 d U . .
O2 O 0.84045(13) 0.3932(2) 0.08336(7) 0.0286(4) Uani 1 1 d U . .
O3 O 0.79312(15) 0.4362(2) 0.18001(7) 0.0321(4) Uani 1 1 d U . .
O4 O 0.58988(16) 0.4479(2) 0.19692(7) 0.0416(5) Uani 1 1 d U . .
O5 O 0.62035(18) 0.0933(2) 0.17680(8) 0.0447(5) Uani 1 1 d U . .
O6 O 0.58956(16) -0.0027(2) 0.09582(8) 0.0410(5) Uani 1 1 d U . .
O7 O 0.5663(3) -0.1643(3) 0.16092(11) 0.0735(8) Uani 1 1 d U . .
O8 O 0.45245(18) 0.2991(3) 0.09943(9) 0.0448(6) Uani 1 1 d U . .
O9 O 0.50521(16) 0.3179(2) 0.02458(8) 0.0409(5) Uani 1 1 d U . .
O10 O 0.33214(19) 0.3604(4) 0.02690(11) 0.0789(8) Uani 1 1 d U . .
O12 O 0.61358(18) 0.5863(2) 0.08632(8) 0.0479(5) Uani 1 1 d U . .
H12A H 0.6018 0.6137 0.0555 0.072 Uiso 1 1 d R . .
H12B H 0.6013 0.6503 0.1055 0.072 Uiso 1 1 d R . .
Zn1 Zn 0.91134(2) 0.54783(4) 0.142782(12) 0.03028(8) Uani 1 1 d U . .
O11 O 0.82020(16) 1.0712(2) 0.12697(8) 0.0444(5) Uani 1 1 d U . .

loop_
_atom_site_aniso_label
_atom_site_aniso_U_11
_atom_site_aniso_U_22
_atom_site_aniso_U_33
_atom_site_aniso_U_23
_atom_site_aniso_U_13
_atom_site_aniso_U_12
C1 0.0480(19) 0.076(2) 0.061(2) -0.0387(19) 0.0129(16) -0.0227(17)
C2 0.0308(14) 0.0303(14) 0.0312(14) 0.0014(11) 0.0087(11) 0.0018(11)
C3 0.0461(17) 0.0397(16) 0.0358(15) -0.0044(12) 0.0118(13) 0.0018(13)
C4 0.0531(18) 0.0440(18) 0.0452(17) 0.0002(14) 0.0270(15) 0.0069(14)
C5 0.0352(15) 0.0373(16) 0.0537(18) 0.0085(14) 0.0227(14) 0.0071(12)
C6 0.0286(13) 0.0246(13) 0.0430(15) 0.0075(11) 0.0119(12) 0.0038(11)
C7 0.0302(13) 0.0224(13) 0.0322(14) 0.0052(10) 0.0093(11) 0.0034(10)
C8 0.0255(14) 0.0324(16) 0.0610(19) 0.0070(14) 0.0110(13) -0.0001(12)
C9 0.0315(16) 0.0444(19) 0.078(2) -0.0106(17) -0.0019(15) -0.0054(14)
C10 0.0343(16) 0.0484(19) 0.067(2) -0.0111(16) -0.0157(15) -0.0004(14)
C11 0.055(2) 0.0370(17) 0.0381(17) -0.0044(13) -0.0188(14) 0.0045(14)
C12 0.0595(19) 0.0312(15) 0.0283(14) -0.0015(12) -0.0041(13) 0.0050(14)
C13 0.0525(17) 0.0208(13) 0.0265(14) 0.0009(10) 0.0047(12) 0.0023(12)
C14 0.0545(18) 0.0274(15) 0.0303(14) 0.0011(11) 0.0091(13) 0.0002(13)
C15 0.075(2) 0.0465(19) 0.0392(17) -0.0003(14) 0.0219(16) 0.0053(17)
C16 0.097(3) 0.054(2) 0.0278(16) -0.0050(14) 0.0123(17) 0.0084(19)
C17 0.082(2) 0.0437(19) 0.0270(15) -0.0057(13) -0.0048(16) 0.0059(17)
C18 0.0497(19) 0.081(3) 0.067(2) -0.022(2) 0.0266(17) -0.0092(18)
C19 0.0252(13) 0.0320(17) 0.0320(14) 0.0002(11) 0.0022(10) -0.0016(11)
N1 0.0249(11) 0.0310(13) 0.0581(15) -0.0018(12) 0.0012(10) -0.0037(10)
N2 0.0393(13) 0.0361(14) 0.0452(15) -0.0048(11) -0.0099(11) 0.0004(11)
N3 0.0463(15) 0.0270(14) 0.0633(17) 0.0028(12) 0.0133(13) 0.0052(11)
N4 0.0477(14) 0.0308(13) 0.0509(15) 0.0028(12) 0.0226(12) -0.0013(11)
N5 0.0332(13) 0.0458(15) 0.0472(15) -0.0033(12) 0.0009(12) -0.0007(11)
Nd1 0.02437(8) 0.02326(8) 0.02671(8) -0.00002(5) 0.00339(5) -0.00106(5)
O1 0.0305(10) 0.0402(11) 0.0338(10) -0.0116(8) 0.0075(8) -0.0067(8)
O2 0.0265(9) 0.0270(9) 0.0329(9) -0.0064(8) 0.0076(7) -0.0026(7)
O3 0.0394(10) 0.0299(10) 0.0264(9) -0.0043(7) 0.0054(8) -0.0029(8)
O4 0.0453(11) 0.0434(12) 0.0391(11) -0.0078(9) 0.0155(9) -0.0065(9)
O5 0.0667(14) 0.0339(11) 0.0358(11) -0.0020(9) 0.0154(10) -0.0039(10)
O6 0.0465(11) 0.0392(12) 0.0363(11) -0.0030(9) 0.0060(9) -0.0099(9)
O7 0.123(2) 0.0320(13) 0.0823(18) 0.0029(12) 0.0600(17) -0.0113(13)
O8 0.0435(12) 0.0487(17) 0.0440(13) 0.0012(11) 0.0131(10) -0.0001(11)
O9 0.0390(11) 0.0465(13) 0.0368(11) -0.0017(9) 0.0064(9) 0.0008(9)
O10 0.0324(13) 0.105(2) 0.0896(19) 0.0062(17) -0.0096(12) 0.0098(13)
O12 0.0718(14) 0.0297(11) 0.0385(11) -0.0001(9) 0.0021(10) 0.0086(10)
Zn1 0.02677(16) 0.02410(16) 0.03725(17) -0.00288(13) -0.00012(12) 0.00006(12)
O11 0.0433(11) 0.0259(11) 0.0591(13) 0.0011(9) -0.0017(10) 0.0071(9)

loop_
_atom_type_symbol
_atom_type_description
_atom_type_scat_dispersion_real
_atom_type_scat_dispersion_imag
_atom_type_scat_source
C C 0.0033 0.0016 'International Tables Vol C Tables 4.2.6.8 and 6.1.1.4'
N N 0.0061 0.0033 'International Tables Vol C Tables 4.2.6.8 and 6.1.1.4'
Nd Nd -0.1943 3.0179 'International Tables Vol C Tables 4.2.6.8 and 6.1.1.4'
O O 0.0106 0.0060 'International Tables Vol C Tables 4.2.6.8 and 6.1.1.4'
Zn Zn 0.2839 1.4301 'International Tables Vol C Tables 4.2.6.8 and 6.1.1.4'
H H 0.0000 0.0000 'International Tables Vol C Tables 4.2.6.8 and 6.1.1.4'

loop_
_geom_angle_atom_site_label_1
_geom_angle_atom_site_label_2
_geom_angle_atom_site_label_3
_geom_angle
_geom_angle_site_symmetry_1
_geom_angle_site_symmetry_3
_geom_angle_publ_flag
O1 C1 H1A 109.5 . . ?
O1 C1 H1B 109.5 . . ?
H1A C1 H1B 109.5 . . ?
O1 C1 H1C 109.5 . . ?
H1A C1 H1C 109.5 . . ?
H1B C1 H1C 109.5 . . ?
C3 C2 O1 123.9(2) . . ?
C3 C2 C7 122.4(2) . . ?
O1 C2 C7 113.7(2) . . ?
C2 C3 C4 119.4(3) . . ?
C2 C3 H3A 120.3 . . ?
C4 C3 H3A 120.3 . . ?
C5 C4 C3 120.0(3) . . ?
C5 C4 H4A 120.0 . . ?
C3 C4 H4A 120.0 . . ?
C4 C5 C6 122.0(3) . . ?
C4 C5 H5A 119.0 . . ?
C6 C5 H5A 119.0 . . ?
C5 C6 C7 118.9(3) . . ?
C5 C6 C8 117.2(2) . . ?
C7 C6 C8 123.9(2) . . ?
O2 C7 C2 117.1(2) . . ?
O2 C7 C6 125.6(2) . . ?
C2 C7 C6 117.2(2) . . ?
N1 C8 C6 125.5(2) . . ?
N1 C8 H8A 117.2 . . ?
C6 C8 H8A 117.3 . . ?
N1 C9 C10 108.2(3) . . ?
N1 C9 H9A 110.1 . . ?
C10 C9 H9A 110.1 . . ?
N1 C9 H9B 110.1 . . ?
C10 C9 H9B 110.1 . . ?
H9A C9 H9B 108.4 . . ?
N2 C10 C9 109.3(2) . . ?
N2 C10 H10A 109.8 . . ?
C9 C10 H10A 109.8 . . ?
N2 C10 H10B 109.8 . . ?
C9 C10 H10B 109.8 . . ?
H10A C10 H10B 108.3 . . ?
N2 C11 C12 125.5(3) . . ?
N2 C11 H11A 117.3 . . ?
C12 C11 H11A 117.3 . . ?
C13 C12 C17 118.7(3) . . ?
C13 C12 C11 124.4(3) . . ?
C17 C12 C11 117.0(3) . . ?
O3 C13 C14 118.4(2) . . ?
O3 C13 C12 123.5(3) . . ?
C14 C13 C12 118.1(2) . . ?
C15 C14 O4 125.0(3) . . ?
C15 C14 C13 121.5(3) . . ?
O4 C14 C13 113.5(2) . . ?
C14 C15 C16 120.0(3) . . ?
C14 C15 H15A 120.0 . . ?
C16 C15 H15A 120.0 . . ?
C17 C16 C15 120.0(3) . . ?
C17 C16 H16A 120.0 . . ?
C15 C16 H16A 120.0 . . ?
C16 C17 C12 121.7(3) . . ?
C16 C17 H17A 119.1 . . ?
C12 C17 H17A 119.1 . . ?
O4 C18 H18A 109.5 . . ?
O4 C18 H18B 109.5 . . ?
H18A C18 H18B 109.5 . . ?
O4 C18 H18C 109.5 . . ?
H18A C18 H18C 109.5 . . ?
H18B C18 H18C 109.5 . . ?
N3 C19 O11 177.6(3) . . ?
C8 N1 C9 122.0(2) . . ?
C8 N1 Zn1 127.74(19) . . ?
C9 N1 Zn1 110.0(2) . . ?
C11 N2 C10 120.9(3) . . ?
C11 N2 Zn1 123.7(2) . . ?
C10 N2 Zn1 114.3(2) . . ?
C19 N3 Zn1 172.1(2) . . ?
O7 N4 O6 121.2(3) . . ?
O7 N4 O5 121.1(3) . . ?
O6 N4 O5 117.7(2) . . ?
O7 N4 Nd1 175.7(2) . . ?
O6 N4 Nd1 59.69(13) . . ?
O5 N4 Nd1 58.16(13) . . ?
O10 N5 O8 123.1(3) . . ?
O10 N5 O9 120.3(3) . . ?
O8 N5 O9 116.6(2) . . ?
O3 Nd1 O2 67.22(6) . . ?
O3 Nd1 O12 80.91(6) . . ?
O2 Nd1 O12 81.74(7) . . ?
O3 Nd1 O5 88.40(6) . . ?
O2 Nd1 O5 135.97(6) . . ?
O12 Nd1 O5 131.82(7) . . ?
O3 Nd1 O11 82.39(6) . 1_545 ?
O2 Nd1 O11 69.39(6) . 1_545 ?
O12 Nd1 O11 150.50(7) . 1_545 ?
O5 Nd1 O11 71.52(7) . 1_545 ?
O3 Nd1 O6 133.65(6) . . ?
O2 Nd1 O6 125.93(6) . . ?
O12 Nd1 O6 139.88(7) . . ?
O5 Nd1 O6 50.00(6) . . ?
O11 Nd1 O6 67.04(6) 1_545 . ?
O3 Nd1 O8 122.27(7) . . ?
O2 Nd1 O8 152.21(6) . . ?
O12 Nd1 O8 74.91(7) . . ?
O5 Nd1 O8 71.81(7) . . ?
O11 Nd1 O8 134.52(7) 1_545 . ?
O6 Nd1 O8 69.01(7) . . ?
O3 Nd1 O9 148.37(6) . . ?
O2 Nd1 O9 108.79(6) . . ?
O12 Nd1 O9 67.55(6) . . ?
O5 Nd1 O9 110.51(6) . . ?
O11 Nd1 O9 126.94(6) 1_545 . ?
O6 Nd1 O9 75.42(6) . . ?
O8 Nd1 O9 48.12(7) . . ?
O3 Nd1 O1 127.38(6) . . ?
O2 Nd1 O1 61.08(5) . . ?
O12 Nd1 O1 100.27(6) . . ?
O5 Nd1 O1 122.65(6) . . ?
O11 Nd1 O1 71.42(6) 1_545 . ?
O6 Nd1 O1 75.69(6) . . ?
O8 Nd1 O1 108.27(6) . . ?
O9 Nd1 O1 63.76(6) . . ?
O3 Nd1 O4 58.02(6) . . ?
O2 Nd1 O4 121.07(5) . . ?
O12 Nd1 O4 70.33(6) . . ?
O5 Nd1 O4 64.32(6) . . ?
O11 Nd1 O4 119.49(6) 1_545 . ?
O6 Nd1 O4 107.64(6) . . ?
O8 Nd1 O4 64.57(6) . . ?
O9 Nd1 O4 106.56(6) . . ?
O1 Nd1 O4 169.09(6) . . ?
O3 Nd1 N4 111.00(7) . . ?
O2 Nd1 N4 134.99(6) . . ?
O12 Nd1 N4 143.26(7) . . ?
O5 Nd1 N4 25.05(6) . . ?
O11 Nd1 N4 65.92(7) 1_545 . ?
O6 Nd1 N4 24.99(6) . . ?
O8 Nd1 N4 69.40(7) . . ?
O9 Nd1 N4 93.88(7) . . ?
O1 Nd1 N4 98.88(6) . . ?
O4 Nd1 N4 86.45(6) . . ?
O3 Nd1 Zn1 34.99(4) . . ?
O2 Nd1 Zn1 33.45(4) . . ?
O12 Nd1 Zn1 72.73(5) . . ?
O5 Nd1 Zn1 119.60(5) . . ?
O11 Nd1 Zn1 79.63(4) 1_545 . ?
O6 Nd1 Zn1 146.67(4) . . ?
O8 Nd1 Zn1 143.15(5) . . ?
O9 Nd1 Zn1 129.08(4) . . ?
O1 Nd1 Zn1 94.50(4) . . ?
O4 Nd1 Zn1 88.04(4) . . ?
N4 Nd1 Zn1 136.29(5) . . ?
C2 O1 C1 115.8(2) . . ?
C2 O1 Nd1 117.95(14) . . ?
C1 O1 Nd1 124.36(17) . . ?
C7 O2 Zn1 126.74(15) . . ?
C7 O2 Nd1 125.93(15) . . ?
Zn1 O2 Nd1 104.95(7) . . ?
C13 O3 Zn1 118.87(16) . . ?
C13 O3 Nd1 133.40(16) . . ?
Zn1 O3 Nd1 103.72(7) . . ?
C14 O4 C18 115.2(2) . . ?
C14 O4 Nd1 115.03(16) . . ?
C18 O4 Nd1 129.75(17) . . ?
N4 O5 Nd1 96.79(15) . . ?
N4 O6 Nd1 95.32(15) . . ?
N5 O8 Nd1 97.55(16) . . ?
N5 O9 Nd1 96.74(15) . . ?
Nd1 O12 H12A 118.1 . . ?
Nd1 O12 H12B 125.6 . . ?
H12A O12 H12B 116.0 . . ?
N3 Zn1 O2 113.15(9) . . ?
N3 Zn1 N1 111.00(10) . . ?
O2 Zn1 N1 90.30(8) . . ?
N3 Zn1 O3 102.60(9) . . ?
O2 Zn1 O3 81.31(7) . . ?
N1 Zn1 O3 145.95(8) . . ?
N3 Zn1 N2 105.78(10) . . ?
O2 Zn1 N2 140.85(8) . . ?
N1 Zn1 N2 79.32(10) . . ?
O3 Zn1 N2 86.58(9) . . ?
N3 Zn1 Nd1 104.97(8) . . ?
O2 Zn1 Nd1 41.60(5) . . ?
N1 Zn1 Nd1 128.96(7) . . ?
O3 Zn1 Nd1 41.29(5) . . ?
N2 Zn1 Nd1 123.90(7) . . ?
C19 O11 Nd1 144.61(18) . 1_565 ?

loop_
_geom_bond_atom_site_label_1
_geom_bond_atom_site_label_2
_geom_bond_distance
_geom_bond_site_symmetry_2
_geom_bond_publ_flag
C1 O1 1.433(3) . ?
C1 H1A 0.9600 . ?
C1 H1B 0.9600 . ?
C1 H1C 0.9600 . ?
C2 C3 1.377(4) . ?
C2 O1 1.388(3) . ?
C2 C7 1.404(4) . ?
C3 C4 1.383(4) . ?
C3 H3A 0.9300 . ?
C4 C5 1.358(4) . ?
C4 H4A 0.9300 . ?
C5 C6 1.404(4) . ?
C5 H5A 0.9300 . ?
C6 C7 1.414(3) . ?
C6 C8 1.451(4) . ?
C7 O2 1.331(3) . ?
C8 N1 1.261(4) . ?
C8 H8A 0.9300 . ?
C9 N1 1.464(4) . ?
C9 C10 1.512(5) . ?
C9 H9A 0.9700 . ?
C9 H9B 0.9700 . ?
C10 N2 1.472(4) . ?
C10 H10A 0.9700 . ?
C10 H10B 0.9700 . ?
C11 N2 1.263(4) . ?
C11 C12 1.444(4) . ?
C11 H11A 0.9300 . ?
C12 C13 1.412(4) . ?
C12 C17 1.415(4) . ?
C13 O3 1.341(3) . ?
C13 C14 1.405(4) . ?
C14 C15 1.374(4) . ?
C14 O4 1.380(3) . ?
C15 C16 1.390(5) . ?
C15 H15A 0.9300 . ?
C16 C17 1.347(5) . ?
C16 H16A 0.9300 . ?
C17 H17A 0.9300 . ?
C18 O4 1.437(4) . ?
C18 H18A 0.9600 . ?
C18 H18B 0.9600 . ?
C18 H18C 0.9600 . ?
C19 N3 1.143(3) . ?
C19 O11 1.209(3) . ?
N1 Zn1 2.046(2) . ?
N2 Zn1 2.075(2) . ?
N3 Zn1 1.966(2) . ?
N4 O7 1.221(3) . ?
N4 O6 1.258(3) . ?
N4 O5 1.264(3) . ?
N4 Nd1 2.964(2) . ?
N5 O10 1.215(3) . ?
N5 O8 1.250(3) . ?
N5 O9 1.258(3) . ?
Nd1 O3 2.3862(17) . ?
Nd1 O2 2.4141(16) . ?
Nd1 O12 2.4346(19) . ?
Nd1 O5 2.5359(19) . ?
Nd1 O11 2.5373(19) 1_545 ?
Nd1 O6 2.5701(19) . ?
Nd1 O8 2.610(2) . ?
Nd1 O9 2.6222(19) . ?
Nd1 O1 2.6353(17) . ?
Nd1 O4 2.8883(18) . ?
Nd1 Zn1 3.5130(3) . ?
O2 Zn1 2.0042(16) . ?
O3 Zn1 2.0738(18) . ?
O12 H12A 0.7986 . ?
O12 H12B 0.7408 . ?
O11 Nd1 2.5373(18) 1_565 ?
